data_4332727
loop_
_publ_author_name
'Poplaukhin, Pavel V.'
'Chen, Xuenian'
'Meyers, Edward A.'
'Shore, Sheldon G.'

_publ_section_title
;
 Lanthanide&#x2212;Transition Metal Carbonyl Complexes:&#x00A0;
 Condensation of Solvent-Separated Ion-Pair Compounds into Extended
 Structures
;
_journal_issue 25
_journal_name_full 'Inorganic Chemistry'
_journal_page_first 10115
_journal_page_last 10125
_journal_paper_doi 10.1021/ic060756k
_journal_volume 45
_journal_year 2006
_chemical_formula_moiety 'C26 H32 Mn2 O14 Yb'
_chemical_formula_sum 'C26 H32 Mn2 O14 Yb'
_chemical_formula_weight 851.44
_chemical_name_systematic
; 
 ? 
;
_space_group_IT_number 15
_symmetry_cell_setting monoclinic
_symmetry_space_group_name_Hall '-C 2yc'
_symmetry_space_group_name_H-M 'C 1 2/c 1'
_atom_sites_solution_hydrogens geom
_atom_sites_solution_primary direct
_atom_sites_solution_secondary difmap
_audit_creation_method SHELXL-97
_cell_angle_alpha 90.00
_cell_angle_beta 95.881(10)
_cell_angle_gamma 90.00
_cell_formula_units_Z 4
_cell_length_a 11.3065(10)
_cell_length_b 18.9475(10)
_cell_length_c 15.6224(10)
_cell_measurement_temperature 200(2)
_cell_volume 3329.2(4)
_computing_structure_refinement 'SHELXL-97 (Sheldrick, 1997)'
_computing_structure_solution 'SHELXS-97 (Sheldrick, 1990)'
_diffrn_ambient_temperature 200(2)
_diffrn_measured_fraction_theta_full 0.999
_diffrn_measured_fraction_theta_max 0.999
_diffrn_radiation_monochromator graphite
_diffrn_radiation_source 'fine-focus sealed tube'
_diffrn_radiation_type MoK\a
_diffrn_radiation_wavelength 0.71073
_diffrn_reflns_av_R_equivalents 0.0430
_diffrn_reflns_av_sigmaI/netI 0.0267
_diffrn_reflns_limit_h_max 14
_diffrn_reflns_limit_h_min -14
_diffrn_reflns_limit_k_max 24
_diffrn_reflns_limit_k_min -24
_diffrn_reflns_limit_l_max 20
_diffrn_reflns_limit_l_min -17
_diffrn_reflns_number 23800
_diffrn_reflns_theta_full 27.48
_diffrn_reflns_theta_max 27.48
_diffrn_reflns_theta_min 2.38
_exptl_absorpt_coefficient_mu 3.594
_exptl_absorpt_correction_T_max 0.750
_exptl_absorpt_correction_T_min 0.484
_exptl_absorpt_correction_type multi-scan
_exptl_absorpt_process_details 'SORTAV (BLESSING, 1995)'
_exptl_crystal_density_diffrn 1.699
_exptl_crystal_density_method 'not measured'
_exptl_crystal_F_000 1680
_exptl_crystal_size_max 0.23
_exptl_crystal_size_mid 0.15
_exptl_crystal_size_min 0.08
_refine_diff_density_max 0.859
_refine_diff_density_min -0.803
_refine_diff_density_rms 0.087
_refine_ls_extinction_method none
_refine_ls_goodness_of_fit_ref 1.058
_refine_ls_hydrogen_treatment constr
_refine_ls_matrix_type full
_refine_ls_number_parameters 209
_refine_ls_number_reflns 3827
_refine_ls_number_restraints 24
_refine_ls_restrained_S_all 1.079
_refine_ls_R_factor_all 0.0463
_refine_ls_R_factor_gt 0.0362
_refine_ls_shift/su_max 0.000
_refine_ls_shift/su_mean 0.000
_refine_ls_structure_factor_coef Fsqd
_refine_ls_weighting_details 'calc w=1/[\s^2^(Fo^2^)+(0.0334P)^2^+13.5327P] where P=(Fo^2^+2Fc^2^)/3'
_refine_ls_weighting_scheme calc
_refine_ls_wR_factor_gt 0.0829
_refine_ls_wR_factor_ref 0.0870
_reflns_number_gt 3238
_reflns_number_total 3827
_reflns_threshold_expression >2sigma(I)
_cod_data_source_file ic060756ksup1.cif
_cod_data_source_block p4
_cod_depositor_comments
;
The following automatic conversions were performed:

'_symmetry_cell_setting' value 'MONOCLINIC' changed to 'monoclinic'
according to /home/saulius/struct/CIF-dictionaries/cif_core.dic
dictionary named 'cif_core.dic' version 2.4.2 from
2011-04-26.

'_exptl_absorpt_correction_type' value 'MULTI-SCAN'
changed to 'multi-scan' according to
/home/saulius/struct/CIF-dictionaries/cif_core.dic dictionary named
'cif_core.dic' version 2.4.2 from
2011-04-26.

'_refine_ls_hydrogen_treatment' value 'CONSTR' changed
to 'constr' according to
/home/saulius/struct/CIF-dictionaries/cif_core.dic dictionary named
'cif_core.dic' version 2.4.2 from 2011-04-26.

Automatic conversion script
Id: cif_fix_values 1891 2012-01-12 08:04:46Z andrius 
;
_cod_original_sg_symbol_H-M 'C 2/c'
_cod_database_code 4332727

loop_
_symmetry_equiv_pos_as_xyz
'x, y, z'
'-x, y, -z+1/2'
'x+1/2, y+1/2, z'
'-x+1/2, y+1/2, -z+1/2'
'-x, -y, -z'
'x, -y, z-1/2'
'-x+1/2, -y+1/2, -z'
'x+1/2, -y+1/2, z-1/2'

loop_
_atom_site_label
_atom_site_type_symbol
_atom_site_fract_x
_atom_site_fract_y
_atom_site_fract_z
_atom_site_U_iso_or_equiv
_atom_site_adp_type
_atom_site_occupancy
_atom_site_symmetry_multiplicity
_atom_site_calc_flag
_atom_site_refinement_flags
_atom_site_disorder_assembly
_atom_site_disorder_group
Yb1 Yb 1.0000 0.254044(14) 0.2500 0.04417(10) Uani 1 2 d S . .
O6 O 1.0754(3) 0.1652(2) 0.1548(2) 0.0669(9) Uani 1 1 d D . .
C16 C 1.0291(17) 0.0954(9) 0.1293(14) 0.130(7) Uiso 0.539(19) 1 d PD A 1
H61A H 0.9412 0.0941 0.1251 0.155 Uiso 0.539(19) 1 calc PR A 1
H61B H 1.0619 0.0583 0.1696 0.155 Uiso 0.539(19) 1 calc PR A 1
C26 C 1.0748(17) 0.0877(12) 0.0412(13) 0.136(7) Uiso 0.539(19) 1 d PD A 1
H62A H 1.0126 0.1017 -0.0050 0.163 Uiso 0.539(19) 1 calc PR A 1
H62B H 1.0981 0.0382 0.0313 0.163 Uiso 0.539(19) 1 calc PR A 1
C36 C 1.1853(13) 0.1378(9) 0.0421(8) 0.082(4) Uiso 0.539(19) 1 d PD A 1
H63A H 1.2590 0.1095 0.0432 0.099 Uiso 0.539(19) 1 calc PR A 1
H63B H 1.1785 0.1673 -0.0105 0.099 Uiso 0.539(19) 1 calc PR A 1
C46 C 1.1908(10) 0.1851(8) 0.1217(9) 0.074(4) Uiso 0.539(19) 1 d PD A 1
H64A H 1.2598 0.1735 0.1636 0.088 Uiso 0.539(19) 1 calc PR A 1
H64B H 1.1932 0.2357 0.1065 0.088 Uiso 0.539(19) 1 calc PR A 1
C16' C 1.0047(10) 0.1254(7) 0.0854(8) 0.067(4) Uiso 0.461(19) 1 d PD A 2
H61C H 0.9386 0.1542 0.0574 0.080 Uiso 0.461(19) 1 calc PR A 2
H61D H 0.9725 0.0811 0.1073 0.080 Uiso 0.461(19) 1 calc PR A 2
C26' C 1.0993(18) 0.1106(13) 0.0238(15) 0.124(8) Uiso 0.461(19) 1 d PD A 2
H62C H 1.0629 0.1132 -0.0365 0.149 Uiso 0.461(19) 1 calc PR A 2
H62D H 1.1319 0.0625 0.0341 0.149 Uiso 0.461(19) 1 calc PR A 2
C36' C 1.2014(15) 0.1660(11) 0.0388(9) 0.086(5) Uiso 0.461(19) 1 d PD A 2
H63C H 1.2782 0.1495 0.0208 0.103 Uiso 0.461(19) 1 calc PR A 2
H63D H 1.1802 0.2131 0.0144 0.103 Uiso 0.461(19) 1 calc PR A 2
C46' C 1.1933(10) 0.1606(9) 0.1361(8) 0.064(4) Uiso 0.461(19) 1 d PD A 2
H64C H 1.2276 0.1152 0.1577 0.077 Uiso 0.461(19) 1 calc PR A 2
H64D H 1.2401 0.1992 0.1659 0.077 Uiso 0.461(19) 1 calc PR A 2
O7 O 1.1536(3) 0.34575(17) 0.24248(19) 0.0557(8) Uani 1 1 d D . .
C17 C 1.2240(13) 0.3740(8) 0.3193(8) 0.067(4) Uiso 0.387(12) 1 d PD A 1
H71A H 1.1696 0.3963 0.3572 0.080 Uiso 0.387(12) 1 calc PR A 1
H71B H 1.2647 0.3344 0.3516 0.080 Uiso 0.387(12) 1 calc PR A 1
C27 C 1.3098(13) 0.4241(8) 0.2997(10) 0.065(4) Uiso 0.387(12) 1 d PD A 1
H72A H 1.3790 0.4022 0.2760 0.078 Uiso 0.387(12) 1 calc PR A 1
H72B H 1.3368 0.4547 0.3492 0.078 Uiso 0.387(12) 1 calc PR A 1
C37 C 1.2320(14) 0.4603(8) 0.2350(11) 0.078(5) Uiso 0.387(12) 1 d PD A 1
H73A H 1.2778 0.4754 0.1875 0.093 Uiso 0.387(12) 1 calc PR A 1
H73B H 1.1993 0.5030 0.2604 0.093 Uiso 0.387(12) 1 calc PR A 1
C47 C 1.1338(11) 0.4139(6) 0.2009(9) 0.053(3) Uiso 0.387(12) 1 d PD A 1
H74A H 1.0566 0.4338 0.2137 0.063 Uiso 0.387(12) 1 calc PR A 1
H74B H 1.1329 0.4090 0.1378 0.063 Uiso 0.387(12) 1 calc PR A 1
C17' C 1.2735(8) 0.3440(5) 0.2887(6) 0.064(3) Uiso 0.613(12) 1 d PD A 2
H71C H 1.2687 0.3415 0.3516 0.076 Uiso 0.613(12) 1 calc PR A 2
H71D H 1.3177 0.3023 0.2711 0.076 Uiso 0.613(12) 1 calc PR A 2
C27' C 1.3329(12) 0.4081(7) 0.2672(9) 0.096(4) Uiso 0.613(12) 1 d PD A 2
H72C H 1.3401 0.4402 0.3174 0.116 Uiso 0.613(12) 1 calc PR A 2
H72D H 1.4141 0.3967 0.2530 0.116 Uiso 0.613(12) 1 calc PR A 2
C37' C 1.2712(10) 0.4411(6) 0.1985(8) 0.087(3) Uiso 0.613(12) 1 d PD A 2
H73C H 1.3212 0.4466 0.1504 0.104 Uiso 0.613(12) 1 calc PR A 2
H73D H 1.2435 0.4883 0.2151 0.104 Uiso 0.613(12) 1 calc PR A 2
C47' C 1.1679(12) 0.3931(7) 0.1735(8) 0.093(4) Uiso 0.613(12) 1 d PD A 2
H74C H 1.0946 0.4213 0.1604 0.111 Uiso 0.613(12) 1 calc PR A 2
H74D H 1.1822 0.3660 0.1213 0.111 Uiso 0.613(12) 1 calc PR A 2
Mn1 Mn 0.59533(6) 0.14768(4) 0.07695(4) 0.04914(18) Uani 1 1 d . B .
C1 C 0.4988(5) 0.0844(3) 0.1235(4) 0.0840(19) Uani 1 1 d D . .
O1 O 0.4330(18) 0.0507(18) 0.1614(19) 0.083(8) Uani 0.56(13) 1 d PD B 1
O1' O 0.452(7) 0.031(4) 0.130(7) 0.14(2) Uani 0.44(13) 1 d PD B 2
C2 C 0.6779(7) 0.0759(3) 0.0351(4) 0.092(2) Uani 1 1 d D . .
O2 O 0.747(3) 0.0376(16) 0.0054(13) 0.129(8) Uani 0.74(6) 1 d PD B 1
O2' O 0.693(5) 0.0186(10) 0.0125(18) 0.065(11) Uani 0.26(6) 1 d PD B 2
C3 C 0.5111(5) 0.2194(3) 0.1205(3) 0.0612(13) Uani 1 1 d . . .
O3 O 0.4597(4) 0.2649(3) 0.1465(3) 0.0953(15) Uani 1 1 d . B .
C4 C 0.5551(4) 0.1788(3) -0.0291(3) 0.0540(11) Uani 1 1 d . . .
O4 O 0.5299(4) 0.1989(2) -0.0994(2) 0.0743(11) Uani 1 1 d . . .
C5 C 0.7273(4) 0.1776(3) 0.1374(3) 0.0515(11) Uani 1 1 d . . .
O5 O 0.8139(3) 0.1989(2) 0.1760(2) 0.0701(10) Uani 1 1 d . B .

loop_
_atom_site_aniso_label
_atom_site_aniso_U_11
_atom_site_aniso_U_22
_atom_site_aniso_U_33
_atom_site_aniso_U_23
_atom_site_aniso_U_13
_atom_site_aniso_U_12
Yb1 0.03756(14) 0.06109(18) 0.03105(14) 0.000 -0.01005(10) 0.000
O6 0.0473(18) 0.083(2) 0.069(2) -0.0203(19) 0.0011(16) 0.0034(17)
O7 0.0518(17) 0.067(2) 0.0463(17) 0.0157(15) -0.0045(14) -0.0051(15)
Mn1 0.0531(4) 0.0541(4) 0.0359(3) 0.0035(3) -0.0164(3) -0.0061(3)
C1 0.073(4) 0.079(4) 0.094(5) 0.033(4) -0.022(3) -0.017(3)
O1 0.080(8) 0.075(9) 0.095(13) 0.028(7) 0.009(6) -0.012(7)
O1' 0.13(2) 0.091(18) 0.18(4) 0.04(2) -0.04(3) -0.064(17)
C2 0.125(6) 0.076(4) 0.065(4) -0.018(3) -0.040(4) 0.028(4)
O2 0.134(13) 0.109(11) 0.132(9) -0.054(8) -0.046(8) 0.048(11)
O2' 0.09(2) 0.048(11) 0.056(13) -0.006(8) 0.009(11) 0.014(9)
C3 0.051(3) 0.080(3) 0.049(3) -0.001(3) -0.011(2) -0.004(3)
O3 0.076(3) 0.122(4) 0.086(3) -0.029(3) 0.001(3) 0.022(3)
C4 0.056(3) 0.065(3) 0.038(2) -0.004(2) -0.011(2) 0.005(2)
O4 0.092(3) 0.093(3) 0.0336(17) 0.0063(17) -0.0151(17) 0.014(2)
C5 0.052(3) 0.063(3) 0.037(2) -0.003(2) -0.0065(19) 0.008(2)
O5 0.0453(18) 0.095(3) 0.065(2) -0.022(2) -0.0195(16) 0.0004(18)

loop_
_atom_type_symbol
_atom_type_description
_atom_type_scat_dispersion_real
_atom_type_scat_dispersion_imag
_atom_type_scat_source
C C 0.0033 0.0016 'International Tables Vol C Tables 4.2.6.8 and 6.1.1.4'
H H 0.0000 0.0000 'International Tables Vol C Tables 4.2.6.8 and 6.1.1.4'
O O 0.0106 0.0060 'International Tables Vol C Tables 4.2.6.8 and 6.1.1.4'
Mn Mn 0.3368 0.7283 'International Tables Vol C Tables 4.2.6.8 and 6.1.1.4'
Yb Yb -0.3850 5.5486 'International Tables Vol C Tables 4.2.6.8 and 6.1.1.4'

loop_
_geom_angle_atom_site_label_1
_geom_angle_atom_site_label_2
_geom_angle_atom_site_label_3
_geom_angle
_geom_angle_site_symmetry_1
_geom_angle_site_symmetry_3
O6 Yb1 O6 93.50(19) . 2_755
O6 Yb1 O7 99.44(12) . .
O6 Yb1 O7 143.22(11) 2_755 .
O6 Yb1 O7 143.22(11) . 2_755
O6 Yb1 O7 99.44(12) 2_755 2_755
O7 Yb1 O7 90.48(15) . 2_755
O6 Yb1 O4 72.35(13) . 7_655
O6 Yb1 O4 142.25(13) 2_755 7_655
O7 Yb1 O4 74.49(12) . 7_655
O7 Yb1 O4 76.50(12) 2_755 7_655
O6 Yb1 O4 142.25(13) . 8_556
O6 Yb1 O4 72.35(13) 2_755 8_556
O7 Yb1 O4 76.50(12) . 8_556
O7 Yb1 O4 74.49(12) 2_755 8_556
O4 Yb1 O4 138.32(18) 7_655 8_556
O6 Yb1 O5 76.31(11) . .
O6 Yb1 O5 70.65(12) 2_755 .
O7 Yb1 O5 145.91(12) . .
O7 Yb1 O5 75.85(11) 2_755 .
O4 Yb1 O5 72.01(13) 7_655 .
O4 Yb1 O5 127.13(13) 8_556 .
O6 Yb1 O5 70.65(12) . 2_755
O6 Yb1 O5 76.31(11) 2_755 2_755
O7 Yb1 O5 75.85(11) . 2_755
O7 Yb1 O5 145.91(12) 2_755 2_755
O4 Yb1 O5 127.13(13) 7_655 2_755
O4 Yb1 O5 72.01(13) 8_556 2_755
O5 Yb1 O5 131.03(18) . 2_755
C46' O6 C16 102.1(10) . .
C46' O6 C16' 105.7(7) . .
C16 O6 C46 115.6(9) . .
C16' O6 C46 107.4(7) . .
C46' O6 Yb1 124.5(7) . .
C16 O6 Yb1 130.4(7) . .
C16' O6 Yb1 126.6(5) . .
C46 O6 Yb1 113.9(5) . .
O6 C16 C26 100.8(12) . .
O6 C16 H61A 111.6 . .
C26 C16 H61A 111.6 . .
O6 C16 H61B 111.6 . .
C26 C16 H61B 111.6 . .
H61A C16 H61B 109.4 . .
C16 C26 C36 106.1(13) . .
C16 C26 H62A 110.5 . .
C36 C26 H62A 110.5 . .
C16 C26 H62B 110.5 . .
C36 C26 H62B 110.5 . .
H62A C26 H62B 108.7 . .
C46 C36 C26 109.2(12) . .
C46 C36 H63A 109.8 . .
C26 C36 H63A 109.8 . .
C46 C36 H63B 109.8 . .
C26 C36 H63B 109.8 . .
H63A C36 H63B 108.3 . .
O6 C46 C36 99.7(9) . .
O6 C46 H64A 111.8 . .
C36 C46 H64A 111.8 . .
O6 C46 H64B 111.8 . .
C36 C46 H64B 111.8 . .
H64A C46 H64B 109.6 . .
O6 C16' C26' 101.1(11) . .
O6 C16' H61C 111.5 . .
C26' C16' H61C 111.5 . .
O6 C16' H61D 111.5 . .
C26' C16' H61D 111.5 . .
H61C C16' H61D 109.4 . .
C16' C26' C36' 109.6(14) . .
C16' C26' H62C 109.8 . .
C36' C26' H62C 109.8 . .
C16' C26' H62D 109.8 . .
C36' C26' H62D 109.8 . .
H62C C26' H62D 108.2 . .
C46' C36' C26' 89.2(13) . .
C46' C36' H63C 113.8 . .
C26' C36' H63C 113.8 . .
C46' C36' H63D 113.8 . .
C26' C36' H63D 113.8 . .
H63C C36' H63D 111.0 . .
O6 C46' C36' 111.0(10) . .
O6 C46' H64C 109.4 . .
C36' C46' H64C 109.4 . .
O6 C46' H64D 109.4 . .
C36' C46' H64D 109.4 . .
H64C C46' H64D 108.0 . .
C47' O7 C17' 102.4(6) . .
C47 O7 C17' 109.4(6) . .
C47' O7 C17 107.1(7) . .
C47 O7 C17 95.0(8) . .
C47' O7 Yb1 127.9(5) . .
C47 O7 Yb1 124.8(5) . .
C17' O7 Yb1 125.4(4) . .
C17 O7 Yb1 122.8(5) . .
C27 C17 O7 113.1(11) . .
C27 C17 H71A 109.0 . .
O7 C17 H71A 109.0 . .
C27 C17 H71B 109.0 . .
O7 C17 H71B 109.0 . .
H71A C17 H71B 107.8 . .
C17 C27 C37 95.1(12) . .
C17 C27 H72A 112.7 . .
C37 C27 H72A 112.7 . .
C17 C27 H72B 112.7 . .
C37 C27 H72B 112.7 . .
H72A C27 H72B 110.2 . .
C27 C37 C47 110.6(12) . .
C27 C37 H73A 109.5 . .
C47 C37 H73A 109.5 . .
C27 C37 H73B 109.5 . .
C47 C37 H73B 109.5 . .
H73A C37 H73B 108.1 . .
O7 C47 C37 107.1(9) . .
O7 C47 H74A 110.3 . .
C37 C47 H74A 110.3 . .
O7 C47 H74B 110.3 . .
C37 C47 H74B 110.3 . .
H74A C47 H74B 108.6 . .
C27' C17' O7 107.1(7) . .
C27' C17' H71C 110.3 . .
O7 C17' H71C 110.3 . .
C27' C17' H71D 110.3 . .
O7 C17' H71D 110.3 . .
H71C C17' H71D 108.5 . .
C37' C27' C17' 110.8(10) . .
C37' C27' H72C 109.5 . .
C17' C27' H72C 109.5 . .
C37' C27' H72D 109.5 . .
C17' C27' H72D 109.5 . .
H72C C27' H72D 108.1 . .
C27' C37' C47' 104.2(10) . .
C27' C37' H73C 110.9 . .
C47' C37' H73C 110.9 . .
C27' C37' H73D 110.9 . .
C47' C37' H73D 110.9 . .
H73C C37' H73D 108.9 . .
O7 C47' C37' 109.4(9) . .
O7 C47' H74C 109.8 . .
C37' C47' H74C 109.8 . .
O7 C47' H74D 109.8 . .
C37' C47' H74D 109.8 . .
H74C C47' H74D 108.2 . .
C4 Mn1 C5 120.8(2) . .
C4 Mn1 C2 90.3(2) . .
C5 Mn1 C2 89.8(3) . .
C4 Mn1 C1 119.0(2) . .
C5 Mn1 C1 120.2(2) . .
C2 Mn1 C1 90.1(4) . .
C4 Mn1 C3 90.4(2) . .
C5 Mn1 C3 90.3(2) . .
C2 Mn1 C3 179.1(3) . .
C1 Mn1 C3 89.1(3) . .
O1' C1 Mn1 156(8) . .
O1 C1 Mn1 171(2) . .
O2' C2 Mn1 156(3) . .
O2 C2 Mn1 168(2) . .
O3 C3 Mn1 178.5(6) . .
O4 C4 Mn1 179.1(5) . .
C4 O4 Yb1 173.5(4) . 7_655
O5 C5 Mn1 178.3(5) . .
C5 O5 Yb1 174.8(4) . .

loop_
_geom_bond_atom_site_label_1
_geom_bond_atom_site_label_2
_geom_bond_distance
_geom_bond_site_symmetry_2
Yb1 O6 2.456(3) .
Yb1 O6 2.456(3) 2_755
Yb1 O7 2.468(3) .
Yb1 O7 2.468(3) 2_755
Yb1 O4 2.507(3) 7_655
Yb1 O4 2.507(3) 8_556
Yb1 O5 2.521(3) .
Yb1 O5 2.521(3) 2_755
O6 C46' 1.395(11) .
O6 C16 1.463(14) .
O6 C16' 1.485(11) .
O6 C46 1.500(11) .
C16 C26 1.525(16) .
C16 H61A 0.9900 .
C16 H61B 0.9900 .
C26 C36 1.568(16) .
C26 H62A 0.9900 .
C26 H62B 0.9900 .
C36 C46 1.528(14) .
C36 H63A 0.9900 .
C36 H63B 0.9900 .
C46 H64A 0.9900 .
C46 H64B 0.9900 .
C16' C26' 1.536(16) .
C16' H61C 0.9900 .
C16' H61D 0.9900 .
C26' C36' 1.559(17) .
C26' H62C 0.9900 .
C26' H62D 0.9900 .
C36' C46' 1.536(15) .
C36' H63C 0.9900 .
C36' H63D 0.9900 .
C46' H64C 0.9900 .
C46' H64D 0.9900 .
O7 C47' 1.423(10) .
O7 C47 1.452(11) .
O7 C17' 1.471(8) .
O7 C17 1.472(12) .
C17 C27 1.414(14) .
C17 H71A 0.9900 .
C17 H71B 0.9900 .
C27 C37 1.443(15) .
C27 H72A 0.9900 .
C27 H72B 0.9900 .
C37 C47 1.473(14) .
C37 H73A 0.9900 .
C37 H73B 0.9900 .
C47 H74A 0.9900 .
C47 H74B 0.9900 .
C17' C27' 1.443(12) .
C17' H71C 0.9900 .
C17' H71D 0.9900 .
C27' C37' 1.371(12) .
C27' H72C 0.9900 .
C27' H72D 0.9900 .
C37' C47' 1.501(12) .
C37' H73C 0.9900 .
C37' H73D 0.9900 .
C47' H74C 0.9900 .
C47' H74D 0.9900 .
Mn1 C4 1.773(4) .
Mn1 C5 1.775(4) .
Mn1 C2 1.810(7) .
Mn1 C1 1.823(6) .
Mn1 C3 1.830(6) .
C1 O1' 1.148(17) .
C1 O1 1.183(15) .
C2 O2' 1.159(17) .
C2 O2 1.197(15) .
C3 O3 1.138(7) .
C4 O4 1.169(5) .
O4 Yb1 2.507(3) 7_655
C5 O5 1.168(5) .
